data_2004005
loop_
_publ_author_name
'Padmanabhan, S.'
'Suresh, S.'
'Vijayan, M.'

_publ_contact_author
;
                             Prof. M. Vijayan
                             Molecular Biophysics Unit
                             Indian Institute of Science
                             Bangalore 560 012
                             INDIA
;
_publ_section_title
;
 <small>DL</small>-Proline Monohydrate
;
_journal_issue 10
_journal_name_full 'Acta Crystallographica Section C'
_journal_page_first 2098
_journal_page_last 2100
_journal_paper_doi 10.1107/S0108270195003465
_journal_volume 51
_journal_year 1995
_chemical_compound_source 'SIGMA Chemical Co.'
_chemical_formula_moiety 'C5 H9 N1 O2, H2 O1'
_chemical_formula_sum 'C5 H11 N O3'
_chemical_formula_weight 133.15
_chemical_name_common 'DL- PROLINE MONOHYDRATE'
_chemical_name_systematic 'DL- PROLINE MONOHYDRATE'
_space_group_IT_number 61
_symmetry_cell_setting orthorhombic
_symmetry_space_group_name_Hall '-P 2ac 2ab'
_symmetry_space_group_name_H-M 'P b c a'
_audit_creation_method 'SHELXL :was then edited'
_cell_angle_alpha 90.00
_cell_angle_beta 90.00
_cell_angle_gamma 90.00
_cell_formula_units_Z 8
_cell_length_a 5.2740(10)
_cell_length_b 12.0870(10)
_cell_length_c 20.053(2)
_cell_measurement_reflns_used 25
_cell_measurement_temperature 296(2)
_cell_measurement_theta_max 18.6
_cell_measurement_theta_min 9.9
_cell_volume 1278.3(3)
_computing_cell_refinement 'CAD4 Enraf-Nonius'
_computing_data_collection 'CAD4 Enraf-Nonius'
_computing_data_reduction local
_computing_molecular_graphics 'PLUTO (Motherwell, 1982)'
_computing_structure_refinement 'SHELXL93 (Sheldrick, 1993)'
_computing_structure_solution 'SHELXS86 (Sheldrick, 1985)'
_diffrn_ambient_temperature 296(2)
_diffrn_measurement_device 'Enraf-Nonius CAD4 diffractometer'
_diffrn_measurement_method '\w-2\q scans'
_diffrn_radiation_monochromator graphite
_diffrn_radiation_source 'fine-focus sealed tube'
_diffrn_radiation_type MoK\a
_diffrn_radiation_wavelength .71068
_diffrn_reflns_av_sigmaI/netI 0.0128
_diffrn_reflns_limit_h_max 6
_diffrn_reflns_limit_h_min 0
_diffrn_reflns_limit_k_max 15
_diffrn_reflns_limit_k_min 0
_diffrn_reflns_limit_l_max 25
_diffrn_reflns_limit_l_min 0
_diffrn_reflns_number 1391
_diffrn_reflns_theta_max 27
_diffrn_reflns_theta_min 0
_diffrn_standards_decay_% 3.85
_diffrn_standards_interval_time 60
_diffrn_standards_number 3
_exptl_absorpt_coefficient_mu .114
_exptl_absorpt_correction_type none
_exptl_crystal_colour colourless
_exptl_crystal_density_diffrn 1.384
_exptl_crystal_density_meas 1.38(2)
_exptl_crystal_density_method
;
flotation in a mixture of benzene and carbon tetrachloride
;
_exptl_crystal_description chunky
_exptl_crystal_F_000 576
_exptl_crystal_size_max .63
_exptl_crystal_size_mid .45
_exptl_crystal_size_min .23
_refine_diff_density_max .231
_refine_diff_density_min -0.226
_refine_ls_extinction_method none
_refine_ls_goodness_of_fit_all 1.049
_refine_ls_goodness_of_fit_obs 1.098
_refine_ls_hydrogen_treatment refall
_refine_ls_matrix_type full
_refine_ls_number_parameters 126
_refine_ls_number_reflns 1391
_refine_ls_number_restraints 0
_refine_ls_restrained_S_all 1.049
_refine_ls_restrained_S_obs 1.098
_refine_ls_R_factor_all 0.0475
_refine_ls_R_factor_obs .0391
_refine_ls_shift/esd_max -0.119
_refine_ls_shift/esd_mean 0.023
_refine_ls_structure_factor_coef Fsqd
_refine_ls_weighting_details 'w = 1/[\s^2^(Fo^2^)+(0.0682P)^2^+0.3024P] where P = (Fo^2^+2F~c~^2^)/3'
_refine_ls_weighting_scheme calc
_refine_ls_wR_factor_all .1107
_refine_ls_wR_factor_obs .1066
_reflns_number_observed 1195
_reflns_number_total 1391
_reflns_observed_criterion >2sigma(I)
_cod_data_source_file hu1113.cif
_cod_data_source_block DL-PROLINE
_cod_depositor_comments
;
The following automatic conversions were performed:

'_refine_ls_weighting_scheme' value 'calc w =
1/[\s^2^(Fo^2^)+(0.0682P)^2^+0.3024P] where P = (Fo^2^+2F~c~^2^)/3'
was changed to 'calc'. New tag '_refine_ls_weighting_details' was
created. The value of the new tag was set to 'w =
1/[\s^2^(Fo^2^)+(0.0682P)^2^+0.3024P] where P = (Fo^2^+2F~c~^2^)/3'.

Automatic conversion script
Id: cif_fix_values 3143 2015-03-26 13:38:13Z robertas 
;
_cod_original_sg_symbol_H-M Pbca
_cod_database_code 2004005

loop_
_symmetry_equiv_pos_as_xyz
'x, y, z'
'x+1/2, -y+1/2, -z'
'-x, y+1/2, -z+1/2'
'-x+1/2, -y, z+1/2'
'-x, -y, -z'
'-x-1/2, y-1/2, z'
'x, -y-1/2, z-1/2'
'x-1/2, y, -z-1/2'

loop_
_atom_site_aniso_label
_atom_site_aniso_U_11
_atom_site_aniso_U_22
_atom_site_aniso_U_33
_atom_site_aniso_U_12
_atom_site_aniso_U_13
_atom_site_aniso_U_23
O1 0.0184(4) 0.0402(5) 0.0420(5) 0.0019(4) 0.0029(3) -0.0097(4)
O2 0.0268(5) 0.0415(6) 0.0495(6) -0.0107(4) 0.0047(4) -0.0094(4)
N1 0.0157(5) 0.0313(5) 0.0298(5) 0.0006(4) 0.0002(4) -0.0050(4)
C1 0.0180(6) 0.0327(6) 0.0263(6) -0.0005(4) 0.0002(4) 0.0011(4)
C2 0.0172(5) 0.0265(6) 0.0314(6) 0.0003(4) 0.0018(4) -0.0034(5)
C3 0.0401(8) 0.0591(10) 0.0306(7) -0.0162(7) 0.0077(6) -0.0112(7)
C4 0.0411(8) 0.0519(9) 0.0355(7) -0.0068(7) 0.0032(6) 0.0076(6)
C5 0.0432(8) 0.0306(7) 0.0478(8) -0.0042(6) -0.0023(6) 0.0053(6)
OW1 0.0477(7) 0.0621(8) 0.0489(7) 0.0059(6) 0.0076(6) -0.0075(6)

loop_
_atom_site_label
_atom_site_occupancy
_atom_site_fract_x
_atom_site_fract_y
_atom_site_fract_z
_atom_site_U_iso_or_equiv
_atom_site_thermal_displace_type
_atom_site_calc_flag
_atom_site_type_symbol
O1 1 .2076(2) .60536(8) .02947(5) .0335(3) Uani d O
O2 1 .2496(2) .76870(9) .08009(5) .0393(3) Uani d O
N1 1 -0.2827(2) .58298(9) .05647(5) .0256(3) Uani d N
C1 1 .1256(2) .68583(10) .06274(6) .0256(3) Uani d C
C2 1 -0.1510(2) .68180(10) .08519(6) .0250(3) Uani d C
C3 1 -0.1742(3) .6678(2) .16111(7) .0433(4) Uani d C
C4 1 -0.3560(3) .57210(14) .17171(7) .0428(4) Uani d C
C5 1 -0.3127(3) .50003(12) .11117(8) .0405(4) Uani d C
OW1 1 .1879(3) .36355(12) .20966(8) .0529(4) Uani d O
H1N1 1 -0.193(3) .5538(14) .0224(8) .036(4) Uiso d H
H2N1 1 -0.433(4) .6022(13) .0419(9) .042(4) Uiso d H
H1C2 1 -0.233(3) .7457(14) .0698(8) .032(4) Uiso d H
H1C3 1 -0.450(4) .4498(16) .1013(9) .051(5) Uiso d H
H2C3 1 -0.141(4) .4584(19) .1131(11) .070(6) Uiso d H
H1C4 1 -0.320(4) .5298(17) .2150(10) .054(5) Uiso d H
H2C4 1 -0.540(4) .6023(17) .1701(10) .063(6) Uiso d H
H1C5 1 -.020(5) .6417(18) .1774(11) .073(7) Uiso d H
H2C5 1 -0.215(4) .736(2) .1850(11) .066(6) Uiso d H
H1W 1 .204(5) .336(2) .1732(13) .064(7) Uiso d H
H2W 1 .310(6) .363(2) .2313(17) .094(10) Uiso d H

loop_
_atom_type_symbol
_atom_type_description
_atom_type_scat_source
_atom_type_scat_dispersion_real
_atom_type_scat_dispersion_imag
C C 'International Tables Vol C Tables 4.2.6.8 and 6.1.1.4' .0033 .0016
H H 'International Tables Vol C Tables 4.2.6.8 and 6.1.1.4' .0000 .0000
N N 'International Tables Vol C Tables 4.2.6.8 and 6.1.1.4' .0061 .0033
O O 'International Tables Vol C Tables 4.2.6.8 and 6.1.1.4' .0106 .0060

loop_
_geom_angle_atom_site_label_1
_geom_angle_atom_site_label_2
_geom_angle_atom_site_label_3
_geom_angle
_geom_angle_publ_flag
C5 N1 C2 107.58(10) no
O2 C1 O1 126.17(11) no
O2 C1 C2 116.39(11) no
O1 C1 C2 117.43(10) no
N1 C2 C1 110.81(9) no
N1 C2 C3 104.86(10) no
C1 C2 C3 111.82(11) no
C4 C3 C2 105.83(11) no
C5 C4 C3 103.38(12) no
N1 C5 C4 102.64(11) no

loop_
_geom_bond_atom_site_label_1
_geom_bond_atom_site_label_2
_geom_bond_distance
_geom_bond_publ_flag
O1 C1 1.2562(15) no
O2 C1 1.246(2) no
N1 C5 1.494(2) no
N1 C2 1.4970(15) no
C1 C2 1.527(2) no
C2 C3 1.537(2) no
C3 C4 1.518(2) no
C4 C5 1.512(2) no

loop_
_geom_torsion_atom_site_label_1
_geom_torsion_atom_site_label_2
_geom_torsion_atom_site_label_3
_geom_torsion_atom_site_label_4
_geom_torsion
_geom_torsion_publ_flag
O1 C1 C2 N1 -5.45(15) yes
O2 C1 C2 N1 175.42(11) yes
N1 C2 C3 C4 -9.3(2) yes
C2 C3 C4 C5 30.4(2) yes
C3 C4 C5 N1 -39.6(2) yes
C2 N1 C5 C4 34.71(14) yes
C5 N1 C2 C3 -15.75(14) yes
O2 C1 C2 C3 -67.98(15) no
O1 C1 C2 C3 111.14(13) no
C5 N1 C2 C1 105.06(11) no
C1 C2 C3 C4 -129.46(13) no
